data_7715972
loop_
_publ_author_name
'Zi&#xf3;&#x142;kowska, Aleksandra'
'Prze&#x15b;niak-Welenc, Marta'
'Kruczy&#x144;ski, Tomasz'
'Gamer, Michael'
'Ponikiewski, &#x141;ukasz'

_publ_section_title
;
 From phosphanylphosphaalkenes to coordination copper and silver polymers
 containing P-P bonds.
;
_journal_issue 22
_journal_name_full 'Dalton transactions (Cambridge, England : 2003)'
_journal_page_first 9350
_journal_page_last 9357
_journal_paper_doi 10.1039/d4dt00987h
_journal_volume 53
_journal_year 2024
_chemical_formula_moiety 'C50 H66 P4 S2, C7 H8'
_chemical_formula_sum 'C57 H74 P4 S2'
_chemical_formula_weight 947.16
_space_group_IT_number 2
_space_group_name_Hall '-P 1'
_space_group_name_H-M_alt 'P -1'
_symmetry_cell_setting triclinic
_symmetry_Int_Tables_number 2
_symmetry_space_group_name_Hall '-P 1'
_symmetry_space_group_name_H-M 'P -1'
_atom_sites_solution_hydrogens mixed
_audit_conform_dict_location ftp://ftp.iucr.org/pub/cif_core.dic
_audit_conform_dict_name cif_core.dic
_audit_conform_dict_version 2.4.3
_audit_creation_date 2024-02-09T09:27:26-00:00
_audit_creation_method 'WinGX routine CIF_UPDATE'
_audit_update_record
;
2024-04-02 deposited with the CCDC.	2024-05-07 downloaded from the CCDC.
;
_cell_angle_alpha 105.193(3)
_cell_angle_beta 94.859(3)
_cell_angle_gamma 101.727(3)
_cell_formula_units_Z 2
_cell_length_a 9.6607(4)
_cell_length_b 17.1058(7)
_cell_length_c 17.4524(7)
_cell_measurement_reflns_used 28602
_cell_measurement_temperature 120(2)
_cell_measurement_theta_max 29.72
_cell_measurement_theta_min 2.18
_cell_measurement_wavelength 0.71073
_cell_volume 2696.0(2)
_computing_cell_refinement
;
X-Area Recipe 1.34.0.0 (STOE, 2019)
;
_computing_data_collection
;
X-Area WinXpose 2.0.22.0 (STOE, 2016)
;
_computing_data_reduction
;
X-Area Integrate 1.77.0.0 (STOE, 2019)
X-Area X-Red32 1.65.0.0 (STOE, 2018) 
;
_computing_molecular_graphics 'Ortep for Windows (Farrugia, 2012)'
_computing_publication_material 'WinGX publication routines (Farrugia, 2012)'
_computing_structure_refinement 'SHELXL-2018/1 (Sheldrick, 2018)'
_diffrn_ambient_temperature 120(2)
_diffrn_detector 'image plate (34 cm diameter)'
_diffrn_detector_area_resol_mean 6.67
_diffrn_detector_type 'STOE Imaging Plate'
_diffrn_measured_fraction_theta_full 0.993
_diffrn_measured_fraction_theta_max 0.984
_diffrn_measurement_details ' 221 frames, detector distance = 100 mm'
_diffrn_measurement_device '2-circle diffractometer'
_diffrn_measurement_device_type 'STOE IPDS 2T'
_diffrn_measurement_method 'rotation method, \w scans'
_diffrn_radiation_collimation '0.6 mm diameter'
_diffrn_radiation_monochromator 'parabolic x-ray mirror'
_diffrn_radiation_polarisn_norm 270
_diffrn_radiation_probe x-ray
_diffrn_radiation_type MoK\a
_diffrn_radiation_wavelength 0.71073
_diffrn_reflns_av_R_equivalents 0.0837
_diffrn_reflns_av_unetI/netI 0.0773
_diffrn_reflns_Laue_measured_fraction_full 0.993
_diffrn_reflns_Laue_measured_fraction_max 0.984
_diffrn_reflns_limit_h_max 13
_diffrn_reflns_limit_h_min -11
_diffrn_reflns_limit_k_max 23
_diffrn_reflns_limit_k_min -23
_diffrn_reflns_limit_l_max 23
_diffrn_reflns_limit_l_min -22
_diffrn_reflns_number 31065
_diffrn_reflns_point_group_measured_fraction_full 0.993
_diffrn_reflns_point_group_measured_fraction_max 0.984
_diffrn_reflns_theta_full 25.242
_diffrn_reflns_theta_max 29.259
_diffrn_reflns_theta_min 1.489
_diffrn_source 'GeniX Mo, 0.05 x 0.05 mm2 microfocus'
_diffrn_source_current 1.000
_diffrn_source_power 0.050
_diffrn_source_voltage 50
_exptl_absorpt_coefficient_mu 0.253
_exptl_absorpt_correction_type none
_exptl_crystal_colour colourless
_exptl_crystal_density_diffrn 1.167
_exptl_crystal_density_method 'not measured'
_exptl_crystal_description plate
_exptl_crystal_F_000 1016
_exptl_crystal_size_max 0.19
_exptl_crystal_size_mid 0.19
_exptl_crystal_size_min 0.007
_refine_diff_density_max 0.679
_refine_diff_density_min -0.475
_refine_diff_density_rms 0.085
_refine_ls_extinction_method none
_refine_ls_goodness_of_fit_ref 1.065
_refine_ls_hydrogen_treatment constr
_refine_ls_matrix_type full
_refine_ls_number_constraints 0
_refine_ls_number_parameters 585
_refine_ls_number_reflns 14459
_refine_ls_number_restraints 0
_refine_ls_restrained_S_all 1.065
_refine_ls_R_factor_all 0.1126
_refine_ls_R_factor_gt 0.0702
_refine_ls_shift/su_max 0
_refine_ls_shift/su_mean 0
_refine_ls_structure_factor_coef Fsqd
_refine_ls_weighting_details 'w=1/[\s^2^(Fo^2^)+(0.0298P)^2^+6.8848P] where P=(Fo^2^+2Fc^2^)/3'
_refine_ls_weighting_scheme calc
_refine_ls_wR_factor_gt 0.151
_refine_ls_wR_factor_ref 0.1742
_reflns_Friedel_coverage 0
_reflns_number_gt 9914
_reflns_number_total 14459
_reflns_threshold_expression 'I > 2\s(I)'
_cod_data_source_file d4dt00987h2.cif
_cod_data_source_block 3c
_cod_depositor_comments 'Adding full bibliography for 7715966--7715972.cif.'
_cod_database_code 7715972
_shelx_estimated_absorpt_t_min 0.954
_shelx_estimated_absorpt_t_max 0.998

loop_
_symmetry_equiv_pos_as_xyz
'x, y, z'
'-x, -y, -z'

loop_
_atom_site_label
_atom_site_type_symbol
_atom_site_fract_x
_atom_site_fract_y
_atom_site_fract_z
_atom_site_U_iso_or_equiv
_atom_site_adp_type
_atom_site_occupancy
_atom_site_site_symmetry_order
_atom_site_calc_flag
_atom_site_refinement_flags_posn
_atom_site_refinement_flags_adp
_atom_site_refinement_flags_occupancy
_atom_site_disorder_assembly
_atom_site_disorder_group
C1 C 0.1120(3) 0.2312(2) 0.17094(18) 0.0237(6) Uani 1 1 d . . . . .
H1 H 0.075887 0.183951 0.193199 0.028 Uiso 1 1 calc R U . . .
C2 C 0.2439(3) 0.2875(2) 0.22646(18) 0.0244(6) Uani 1 1 d . . . . .
C3 C 0.2903(4) 0.2694(2) 0.2960(2) 0.0313(7) Uani 1 1 d . . . . .
H3 H 0.2435 0.21923 0.305773 0.038 Uiso 1 1 calc R U . . .
C4 C 0.4035(4) 0.3230(3) 0.3512(2) 0.0383(9) Uani 1 1 d . . . . .
H4 H 0.434048 0.309304 0.398162 0.046 Uiso 1 1 calc R U . . .
C5 C 0.4723(4) 0.3967(3) 0.3381(2) 0.0389(9) Uani 1 1 d . . . . .
H5 H 0.548072 0.434341 0.376756 0.047 Uiso 1 1 calc R U . . .
C6 C 0.4299(4) 0.4154(2) 0.2681(2) 0.0354(8) Uani 1 1 d . . . . .
H6 H 0.478372 0.465107 0.258104 0.042 Uiso 1 1 calc R U . . .
C7 C 0.3168(3) 0.3612(2) 0.2131(2) 0.0290(7) Uani 1 1 d . . . . .
H7 H 0.288215 0.374329 0.165393 0.035 Uiso 1 1 calc R U . . .
C8 C 0.1359(3) 0.1952(2) 0.08505(18) 0.0234(6) Uani 1 1 d . . . . .
C9 C 0.1412(3) 0.2386(2) 0.0276(2) 0.0288(7) Uani 1 1 d . . . . .
H9 H 0.127648 0.293769 0.041405 0.035 Uiso 1 1 calc R U . . .
C10 C 0.1659(4) 0.2025(2) -0.0496(2) 0.0342(8) Uani 1 1 d . . . . .
H10 H 0.170039 0.233197 -0.087808 0.041 Uiso 1 1 calc R U . . .
C11 C 0.1847(4) 0.1219(3) -0.0710(2) 0.0375(8) Uani 1 1 d . . . . .
H11 H 0.201811 0.097103 -0.123651 0.045 Uiso 1 1 calc R U . . .
C12 C 0.1781(4) 0.0776(3) -0.0145(2) 0.0407(9) Uani 1 1 d . . . . .
H12 H 0.19059 0.022174 -0.028806 0.049 Uiso 1 1 calc R U . . .
C13 C 0.1535(4) 0.1135(2) 0.0622(2) 0.0332(7) Uani 1 1 d . . . . .
H13 H 0.148393 0.08221 0.099997 0.04 Uiso 1 1 calc R U . . .
C14 C -0.3045(3) 0.2965(2) 0.0801(2) 0.0294(7) Uani 1 1 d . . . . .
C15 C -0.3024(4) 0.3704(2) 0.1529(2) 0.0369(8) Uani 1 1 d . . . . .
H15A H -0.349238 0.409934 0.13562 0.055 Uiso 1 1 calc R U . . .
H15B H -0.203308 0.39823 0.176732 0.055 Uiso 1 1 calc R U . . .
H15C H -0.353477 0.350235 0.192723 0.055 Uiso 1 1 calc R U . . .
C16 C -0.2190(4) 0.3284(3) 0.0193(2) 0.0379(9) Uani 1 1 d . . . . .
H16A H -0.228314 0.282615 -0.029708 0.057 Uiso 1 1 calc R U . . .
H16B H -0.118087 0.349697 0.042641 0.057 Uiso 1 1 calc R U . . .
H16C H -0.256416 0.37325 0.006234 0.057 Uiso 1 1 calc R U . . .
C17 C -0.4590(4) 0.2569(3) 0.0387(2) 0.0395(9) Uani 1 1 d . . . . .
H17A H -0.516913 0.238592 0.077058 0.059 Uiso 1 1 calc R U . . .
H17B H -0.46032 0.208818 -0.006858 0.059 Uiso 1 1 calc R U . . .
H17C H -0.498314 0.297977 0.019576 0.059 Uiso 1 1 calc R U . . .
C18 C -0.3298(3) 0.1506(2) 0.15930(19) 0.0271(7) Uani 1 1 d . . . . .
C19 C -0.4393(4) 0.0805(2) 0.0959(2) 0.0370(8) Uani 1 1 d . . . . .
H19A H -0.490049 0.04118 0.121764 0.055 Uiso 1 1 calc R U . . .
H19B H -0.389493 0.051286 0.054983 0.055 Uiso 1 1 calc R U . . .
H19C H -0.507914 0.104589 0.070605 0.055 Uiso 1 1 calc R U . . .
C20 C -0.4087(3) 0.1977(2) 0.2217(2) 0.0316(7) Uani 1 1 d . . . . .
H20A H -0.478202 0.219994 0.194879 0.047 Uiso 1 1 calc R U . . .
H20B H -0.33977 0.243585 0.261091 0.047 Uiso 1 1 calc R U . . .
H20C H -0.458656 0.159497 0.24902 0.047 Uiso 1 1 calc R U . . .
C21 C -0.2294(4) 0.1099(2) 0.2009(2) 0.0329(7) Uani 1 1 d . . . . .
H21A H -0.167239 0.152267 0.246573 0.049 Uiso 1 1 calc R U . . .
H21B H -0.170717 0.085069 0.162653 0.049 Uiso 1 1 calc R U . . .
H21C H -0.28629 0.066403 0.219973 0.049 Uiso 1 1 calc R U . . .
C22 C 0.0455(4) 0.4271(2) 0.3364(2) 0.0316(7) Uani 1 1 d . . . . .
H22A H 0.148899 0.431012 0.33504 0.038 Uiso 1 1 calc R U . . .
H22B H 0.013055 0.459323 0.301753 0.038 Uiso 1 1 calc R U . . .
C23 C 0.0211(3) 0.4632(2) 0.42075(18) 0.0247(6) Uani 1 1 d . . . . .
C24 C 0.1363(3) 0.5068(2) 0.4803(2) 0.0278(7) Uani 1 1 d . . . . .
H24 H 0.230656 0.511895 0.467342 0.033 Uiso 1 1 calc R U . . .
C25 C 0.1159(3) 0.5431(2) 0.5580(2) 0.0284(7) Uani 1 1 d . . . . .
H25 H 0.196478 0.57273 0.597513 0.034 Uiso 1 1 calc R U . . .
C26 C 0.3897(3) 0.6982(2) 0.34684(19) 0.0259(6) Uani 1 1 d . . . . .
H26 H 0.408228 0.648939 0.363007 0.031 Uiso 1 1 calc R U . . .
C27 C 0.2652(3) 0.6672(2) 0.27816(19) 0.0267(7) Uani 1 1 d . . . . .
C28 C 0.2075(3) 0.7211(2) 0.2452(2) 0.0309(7) Uani 1 1 d . . . . .
H28 H 0.242455 0.779632 0.267376 0.037 Uiso 1 1 calc R U . . .
C29 C 0.0990(4) 0.6903(3) 0.1800(2) 0.0361(8) Uani 1 1 d . . . . .
H29 H 0.06157 0.727815 0.15726 0.043 Uiso 1 1 calc R U . . .
C30 C 0.0450(4) 0.6048(3) 0.1478(2) 0.0381(9) Uani 1 1 d . . . . .
H30 H -0.029396 0.583818 0.10326 0.046 Uiso 1 1 calc R U . . .
C31 C 0.1004(4) 0.5507(3) 0.1811(2) 0.0371(8) Uani 1 1 d . . . . .
H31 H 0.063117 0.492249 0.160207 0.045 Uiso 1 1 calc R U . . .
C32 C 0.2106(4) 0.5821(2) 0.2451(2) 0.0318(7) Uani 1 1 d . . . . .
H32 H 0.249715 0.544511 0.266888 0.038 Uiso 1 1 calc R U . . .
C33 C 0.3617(3) 0.7598(2) 0.42019(19) 0.0262(6) Uani 1 1 d . . . . .
C34 C 0.3141(4) 0.7305(2) 0.4831(2) 0.0323(7) Uani 1 1 d . . . . .
H34 H 0.301258 0.672876 0.478799 0.039 Uiso 1 1 calc R U . . .
C35 C 0.2851(4) 0.7831(3) 0.5516(2) 0.0390(9) Uani 1 1 d . . . . .
H35 H 0.252664 0.761678 0.593565 0.047 Uiso 1 1 calc R U . . .
C36 C 0.3036(4) 0.8672(3) 0.5585(2) 0.0363(8) Uani 1 1 d . . . . .
H36 H 0.283327 0.903813 0.605203 0.044 Uiso 1 1 calc R U . . .
C37 C 0.3517(4) 0.8976(2) 0.4971(2) 0.0336(8) Uani 1 1 d . . . . .
H37 H 0.365431 0.955416 0.502013 0.04 Uiso 1 1 calc R U . . .
C38 C 0.3800(3) 0.8444(2) 0.4284(2) 0.0288(7) Uani 1 1 d . . . . .
H38 H 0.412394 0.866069 0.386555 0.035 Uiso 1 1 calc R U . . .
C39 C 0.7998(3) 0.6942(2) 0.4211(2) 0.0282(7) Uani 1 1 d . . . . .
C40 C 0.6716(4) 0.6254(2) 0.4221(2) 0.0341(8) Uani 1 1 d . . . . .
H40A H 0.620978 0.59895 0.367335 0.051 Uiso 1 1 calc R U . . .
H40B H 0.606805 0.649546 0.456358 0.051 Uiso 1 1 calc R U . . .
H40C H 0.704949 0.58358 0.443062 0.051 Uiso 1 1 calc R U . . .
C41 C 0.8874(4) 0.7255(3) 0.5058(2) 0.0385(8) Uani 1 1 d . . . . .
H41A H 0.825788 0.743658 0.545373 0.058 Uiso 1 1 calc R U . . .
H41B H 0.966605 0.772542 0.508165 0.058 Uiso 1 1 calc R U . . .
H41C H 0.925485 0.68041 0.517588 0.058 Uiso 1 1 calc R U . . .
C42 C 0.8923(4) 0.6574(2) 0.3603(2) 0.0364(8) Uani 1 1 d . . . . .
H42A H 0.918631 0.609423 0.373179 0.055 Uiso 1 1 calc R U . . .
H42B H 0.97902 0.699821 0.362856 0.055 Uiso 1 1 calc R U . . .
H42C H 0.8382 0.639498 0.306145 0.055 Uiso 1 1 calc R U . . .
C43 C 0.8543(3) 0.8556(2) 0.3649(2) 0.0284(7) Uani 1 1 d . . . . .
C44 C 1.0003(4) 0.8826(3) 0.4195(3) 0.0412(9) Uani 1 1 d . . . . .
H44A H 1.063715 0.926251 0.403693 0.062 Uiso 1 1 calc R U . . .
H44B H 1.043121 0.834479 0.413887 0.062 Uiso 1 1 calc R U . . .
H44C H 0.986542 0.904001 0.475437 0.062 Uiso 1 1 calc R U . . .
C45 C 0.7952(4) 0.9329(2) 0.3716(2) 0.0382(8) Uani 1 1 d . . . . .
H45A H 0.861582 0.97395 0.354166 0.057 Uiso 1 1 calc R U . . .
H45B H 0.783658 0.956926 0.427542 0.057 Uiso 1 1 calc R U . . .
H45C H 0.702243 0.917416 0.337535 0.057 Uiso 1 1 calc R U . . .
C46 C 0.8773(4) 0.8196(2) 0.2781(2) 0.0339(8) Uani 1 1 d . . . . .
H46A H 0.787587 0.808554 0.242048 0.051 Uiso 1 1 calc R U . . .
H46B H 0.908076 0.767539 0.27291 0.051 Uiso 1 1 calc R U . . .
H46C H 0.950859 0.859706 0.26372 0.051 Uiso 1 1 calc R U . . .
C47 C 0.4981(4) 0.6465(2) 0.12959(19) 0.0317(7) Uani 1 1 d . . . . .
H47A H 0.398805 0.651991 0.133907 0.038 Uiso 1 1 calc R U . . .
H47B H 0.552673 0.697251 0.119066 0.038 Uiso 1 1 calc R U . . .
C48 C 0.4988(4) 0.5706(2) 0.06210(18) 0.0284(7) Uani 1 1 d . . . . .
C49 C 0.3838(4) 0.5020(2) 0.0404(2) 0.0327(7) Uani 1 1 d . . . . .
H49 H 0.303736 0.502937 0.068427 0.039 Uiso 1 1 calc R U . . .
C50 C 0.3837(4) 0.4322(2) -0.0214(2) 0.0317(7) Uani 1 1 d . . . . .
H50 H 0.303226 0.386097 -0.036106 0.038 Uiso 1 1 calc R U . . .
P1 P -0.02440(8) 0.29666(5) 0.17644(5) 0.02141(16) Uani 1 1 d . . . . .
P2 P -0.21812(8) 0.21218(5) 0.10070(5) 0.02355(17) Uani 1 1 d . . . . .
P3 P 0.55117(8) 0.74321(5) 0.30469(5) 0.02374(17) Uani 1 1 d . . . . .
P4 P 0.72426(8) 0.78408(5) 0.40641(5) 0.02416(17) Uani 1 1 d . . . . .
S1 S -0.05279(8) 0.31775(5) 0.29831(4) 0.02407(16) Uani 1 1 d . . . . .
S2 S 0.57994(9) 0.63436(5) 0.22281(5) 0.02640(17) Uani 1 1 d . . . . .
C51 C 0.6778(4) 1.0485(2) 0.7763(3) 0.0552(17) Uani 0.798(7) 1 d G . P A 1
C52 C 0.8119(4) 1.0421(2) 0.8062(2) 0.0539(17) Uani 0.798(7) 1 d G . P A 1
H52 H 0.854318 1.073206 0.859439 0.065 Uiso 0.798(7) 1 calc R U P A 1
C53 C 0.8838(3) 0.9903(3) 0.7581(3) 0.0575(17) Uani 0.798(7) 1 d G . P A 1
H53 H 0.975432 0.985974 0.778508 0.069 Uiso 0.798(7) 1 calc R U P A 1
C54 C 0.8217(4) 0.9448(2) 0.6802(2) 0.0608(18) Uani 0.798(7) 1 d G . P A 1
H54 H 0.870908 0.909403 0.647328 0.073 Uiso 0.798(7) 1 calc R U P A 1
C55 C 0.6877(5) 0.9512(3) 0.6503(2) 0.0572(19) Uani 0.798(7) 1 d G . P A 1
H55 H 0.645269 0.920064 0.597079 0.069 Uiso 0.798(7) 1 calc R U P A 1
C56 C 0.6158(3) 1.0030(3) 0.6984(3) 0.0572(18) Uani 0.798(7) 1 d G . P A 1
H56 H 0.524152 1.007295 0.678009 0.069 Uiso 0.798(7) 1 calc R U P A 1
C57 C 0.6021(8) 1.1056(5) 0.8305(6) 0.079(3) Uani 0.798(7) 1 d . . P A 1
H57A H 0.596834 1.091194 0.879906 0.119 Uiso 0.798(7) 1 d R U P A 1
H57B H 0.507385 1.09968 0.804514 0.119 Uiso 0.798(7) 1 d R U P A 1
H57C H 0.655087 1.162205 0.841407 0.119 Uiso 0.798(7) 1 d R U P A 1
C51A C 0.7125(17) 0.9857(10) 0.7090(7) 0.046(5) Uiso 0.202(7) 1 d G . P A 2
C52A C 0.5969(17) 1.0227(13) 0.7154(9) 0.062(9) Uiso 0.202(7) 1 d G . P A 2
H52A H 0.524871 1.009978 0.670466 0.075 Uiso 0.202(7) 1 calc R U P A 2
C53A C 0.5868(17) 1.0785(13) 0.7875(11) 0.069(10) Uiso 0.202(7) 1 d G . P A 2
H53A H 0.507845 1.103815 0.791852 0.083 Uiso 0.202(7) 1 calc R U P A 2
C54A C 0.6922(18) 1.0972(10) 0.8532(8) 0.049(6) Uiso 0.202(7) 1 d G . P A 2
H54A H 0.685325 1.135255 0.902458 0.059 Uiso 0.202(7) 1 calc R U P A 2
C55A C 0.8078(15) 1.0601(11) 0.8468(8) 0.048(6) Uiso 0.202(7) 1 d G . P A 2
H55A H 0.879833 1.072857 0.891679 0.057 Uiso 0.202(7) 1 calc R U P A 2
C56A C 0.8179(14) 1.0044(10) 0.7747(9) 0.039(5) Uiso 0.202(7) 1 d G . P A 2
H56A H 0.896862 0.979019 0.770293 0.047 Uiso 0.202(7) 1 calc R U P A 2
C57A C 0.729(4) 0.927(2) 0.6316(19) 0.066(9) Uiso 0.202(7) 1 d . . P A 2
H57D H 0.656064 0.876981 0.621485 0.098 Uiso 0.202(7) 1 d R U P A 2
H57E H 0.821314 0.914612 0.634948 0.098 Uiso 0.202(7) 1 d R U P A 2
H57F H 0.717551 0.952012 0.588775 0.098 Uiso 0.202(7) 1 d R U P A 2

loop_
_atom_site_aniso_label
_atom_site_aniso_U_11
_atom_site_aniso_U_22
_atom_site_aniso_U_33
_atom_site_aniso_U_23
_atom_site_aniso_U_13
_atom_site_aniso_U_12
C1 0.0218(14) 0.0265(16) 0.0227(15) 0.0050(12) 0.0037(11) 0.0083(12)
C2 0.0202(14) 0.0306(17) 0.0220(15) 0.0036(13) 0.0056(11) 0.0088(12)
C3 0.0280(16) 0.040(2) 0.0260(16) 0.0086(15) 0.0030(13) 0.0087(14)
C4 0.0330(18) 0.056(3) 0.0237(17) 0.0076(17) -0.0001(13) 0.0113(17)
C5 0.0236(16) 0.048(2) 0.0334(19) -0.0050(17) -0.0019(13) 0.0048(15)
C6 0.0240(16) 0.0320(19) 0.044(2) 0.0027(16) 0.0049(14) 0.0033(13)
C7 0.0252(15) 0.0331(18) 0.0274(16) 0.0059(14) 0.0032(12) 0.0078(13)
C8 0.0205(14) 0.0299(16) 0.0184(14) 0.0029(12) 0.0037(11) 0.0076(12)
C9 0.0277(16) 0.0326(18) 0.0263(16) 0.0066(14) 0.0064(12) 0.0089(13)
C10 0.0293(17) 0.046(2) 0.0258(17) 0.0082(15) 0.0079(13) 0.0062(15)
C11 0.0334(18) 0.047(2) 0.0233(17) -0.0042(15) 0.0050(13) 0.0088(16)
C12 0.040(2) 0.040(2) 0.036(2) -0.0033(17) 0.0048(16) 0.0156(17)
C13 0.0335(18) 0.0330(19) 0.0336(18) 0.0073(15) 0.0047(14) 0.0122(14)
C14 0.0249(15) 0.043(2) 0.0268(16) 0.0176(15) 0.0053(12) 0.0115(14)
C15 0.0353(19) 0.041(2) 0.041(2) 0.0155(17) 0.0110(15) 0.0179(16)
C16 0.0310(18) 0.060(3) 0.0301(18) 0.0242(18) 0.0060(14) 0.0114(17)
C17 0.0246(17) 0.059(3) 0.038(2) 0.0220(19) -0.0004(14) 0.0096(16)
C18 0.0248(15) 0.0283(17) 0.0250(16) 0.0051(13) 0.0009(12) 0.0037(12)
C19 0.0286(17) 0.038(2) 0.037(2) 0.0060(16) -0.0022(14) 0.0024(14)
C20 0.0250(16) 0.040(2) 0.0300(17) 0.0107(15) 0.0077(13) 0.0052(14)
C21 0.0315(17) 0.0293(18) 0.0372(19) 0.0107(15) 0.0025(14) 0.0049(14)
C22 0.0386(19) 0.0263(17) 0.0241(16) 0.0023(13) 0.0076(13) 0.0000(14)
C23 0.0290(16) 0.0231(15) 0.0200(15) 0.0033(12) 0.0059(11) 0.0046(12)
C24 0.0247(15) 0.0292(17) 0.0281(16) 0.0043(13) 0.0063(12) 0.0074(12)
C25 0.0259(16) 0.0314(18) 0.0249(16) 0.0058(14) 0.0020(12) 0.0039(13)
C26 0.0253(15) 0.0302(17) 0.0239(15) 0.0099(13) 0.0046(12) 0.0075(12)
C27 0.0209(14) 0.0350(18) 0.0235(15) 0.0063(13) 0.0056(11) 0.0067(12)
C28 0.0266(16) 0.0375(19) 0.0291(17) 0.0085(15) 0.0059(13) 0.0090(14)
C29 0.0297(17) 0.057(2) 0.0296(18) 0.0146(17) 0.0074(14) 0.0225(17)
C30 0.0233(16) 0.059(3) 0.0266(17) 0.0059(17) 0.0004(13) 0.0075(16)
C31 0.0295(17) 0.039(2) 0.0334(19) 0.0024(16) 0.0033(14) -0.0034(15)
C32 0.0275(16) 0.0340(19) 0.0349(19) 0.0125(15) 0.0078(13) 0.0045(13)
C33 0.0194(14) 0.0349(18) 0.0216(15) 0.0033(13) 0.0030(11) 0.0064(12)
C34 0.0306(17) 0.039(2) 0.0290(17) 0.0116(15) 0.0051(13) 0.0084(14)
C35 0.0356(19) 0.057(3) 0.0278(18) 0.0143(17) 0.0106(14) 0.0127(17)
C36 0.0286(17) 0.048(2) 0.0266(17) 0.0005(16) 0.0060(13) 0.0085(15)
C37 0.0272(17) 0.0358(19) 0.0361(19) 0.0048(15) 0.0078(14) 0.0092(14)
C38 0.0271(16) 0.0353(18) 0.0265(16) 0.0121(14) 0.0070(12) 0.0076(13)
C39 0.0247(15) 0.0380(19) 0.0249(16) 0.0134(14) 0.0020(12) 0.0089(13)
C40 0.0324(18) 0.0349(19) 0.0356(19) 0.0144(16) -0.0015(14) 0.0061(14)
C41 0.0324(18) 0.047(2) 0.035(2) 0.0161(17) -0.0059(15) 0.0058(16)
C42 0.0336(18) 0.039(2) 0.043(2) 0.0170(17) 0.0085(15) 0.0170(15)
C43 0.0237(15) 0.0295(17) 0.0329(17) 0.0093(14) 0.0070(12) 0.0068(12)
C44 0.0235(17) 0.045(2) 0.049(2) 0.0122(19) -0.0008(15) 0.0007(15)
C45 0.0357(19) 0.0274(18) 0.047(2) 0.0055(16) 0.0048(16) 0.0051(14)
C46 0.0345(18) 0.0359(19) 0.0359(19) 0.0156(16) 0.0137(14) 0.0080(15)
C47 0.0435(19) 0.0336(19) 0.0214(15) 0.0089(14) 0.0030(13) 0.0162(15)
C48 0.0360(17) 0.0330(18) 0.0166(14) 0.0063(13) 0.0015(12) 0.0110(14)
C49 0.0332(18) 0.0369(19) 0.0291(17) 0.0072(15) 0.0101(14) 0.0110(14)
C50 0.0340(18) 0.0308(18) 0.0274(17) 0.0053(14) 0.0048(13) 0.0047(14)
P1 0.0204(4) 0.0265(4) 0.0169(3) 0.0045(3) 0.0035(3) 0.0065(3)
P2 0.0197(4) 0.0319(4) 0.0171(4) 0.0036(3) 0.0021(3) 0.0067(3)
P3 0.0223(4) 0.0288(4) 0.0198(4) 0.0053(3) 0.0033(3) 0.0074(3)
P4 0.0219(4) 0.0298(4) 0.0187(4) 0.0035(3) 0.0020(3) 0.0064(3)
S1 0.0258(4) 0.0263(4) 0.0181(3) 0.0038(3) 0.0054(3) 0.0042(3)
S2 0.0301(4) 0.0295(4) 0.0199(4) 0.0054(3) 0.0021(3) 0.0106(3)
C51 0.056(3) 0.044(3) 0.072(4) 0.037(3) 0.009(3) 0.000(3)
C52 0.050(3) 0.044(4) 0.068(5) 0.030(4) 0.002(3) -0.004(3)
C53 0.045(3) 0.053(4) 0.078(4) 0.038(3) -0.003(3) -0.001(3)
C54 0.064(4) 0.040(3) 0.081(5) 0.028(3) 0.018(3) 0.001(3)
C55 0.053(4) 0.058(4) 0.059(4) 0.034(4) -0.004(3) -0.010(3)
C56 0.046(3) 0.056(4) 0.073(4) 0.040(4) -0.007(3) -0.001(3)
C57 0.079(5) 0.058(5) 0.115(8) 0.044(5) 0.036(5) 0.012(4)

loop_
_atom_type_symbol
_atom_type_description
_atom_type_scat_dispersion_real
_atom_type_scat_dispersion_imag
_atom_type_scat_source
C C 0.0033 0.0016 'International Tables Vol C Tables 4.2.6.8 and 6.1.1.4'
H H 0 0 'International Tables Vol C Tables 4.2.6.8 and 6.1.1.4'
P P 0.1023 0.0942 'International Tables Vol C Tables 4.2.6.8 and 6.1.1.4'
S S 0.1246 0.1234 'International Tables Vol C Tables 4.2.6.8 and 6.1.1.4'

loop_
_geom_angle_atom_site_label_1
_geom_angle_atom_site_label_2
_geom_angle_atom_site_label_3
_geom_angle
_geom_angle_site_symmetry_1
_geom_angle_site_symmetry_3
_geom_angle_publ_flag
C2 C1 C8 114.7(3) . . ?
C2 C1 P1 105.2(2) . . ?
C8 C1 P1 111.9(2) . . ?
C2 C1 H1 108.3 . . ?
C8 C1 H1 108.3 . . ?
P1 C1 H1 108.3 . . ?
C3 C2 C7 118.0(3) . . ?
C3 C2 C1 119.8(3) . . ?
C7 C2 C1 122.1(3) . . ?
C4 C3 C2 121.3(4) . . ?
C4 C3 H3 119.4 . . ?
C2 C3 H3 119.4 . . ?
C3 C4 C5 120.1(3) . . ?
C3 C4 H4 119.9 . . ?
C5 C4 H4 119.9 . . ?
C4 C5 C6 119.7(3) . . ?
C4 C5 H5 120.1 . . ?
C6 C5 H5 120.1 . . ?
C7 C6 C5 119.8(4) . . ?
C7 C6 H6 120.1 . . ?
C5 C6 H6 120.1 . . ?
C6 C7 C2 121.2(3) . . ?
C6 C7 H7 119.4 . . ?
C2 C7 H7 119.4 . . ?
C9 C8 C13 117.9(3) . . ?
C9 C8 C1 124.0(3) . . ?
C13 C8 C1 118.0(3) . . ?
C10 C9 C8 121.1(3) . . ?
C10 C9 H9 119.4 . . ?
C8 C9 H9 119.4 . . ?
C11 C10 C9 120.2(3) . . ?
C11 C10 H10 119.9 . . ?
C9 C10 H10 119.9 . . ?
C10 C11 C12 119.3(3) . . ?
C10 C11 H11 120.4 . . ?
C12 C11 H11 120.4 . . ?
C13 C12 C11 120.5(4) . . ?
C13 C12 H12 119.7 . . ?
C11 C12 H12 119.7 . . ?
C12 C13 C8 120.9(4) . . ?
C12 C13 H13 119.5 . . ?
C8 C13 H13 119.5 . . ?
C15 C14 C17 109.6(3) . . ?
C15 C14 C16 109.1(3) . . ?
C17 C14 C16 107.8(3) . . ?
C15 C14 P2 116.2(2) . . ?
C17 C14 P2 109.3(3) . . ?
C16 C14 P2 104.5(2) . . ?
C14 C15 H15A 109.5 . . ?
C14 C15 H15B 109.5 . . ?
H15A C15 H15B 109.5 . . ?
C14 C15 H15C 109.5 . . ?
H15A C15 H15C 109.5 . . ?
H15B C15 H15C 109.5 . . ?
C14 C16 H16A 109.5 . . ?
C14 C16 H16B 109.5 . . ?
H16A C16 H16B 109.5 . . ?
C14 C16 H16C 109.5 . . ?
H16A C16 H16C 109.5 . . ?
H16B C16 H16C 109.5 . . ?
C14 C17 H17A 109.5 . . ?
C14 C17 H17B 109.5 . . ?
H17A C17 H17B 109.5 . . ?
C14 C17 H17C 109.5 . . ?
H17A C17 H17C 109.5 . . ?
H17B C17 H17C 109.5 . . ?
C20 C18 C19 109.2(3) . . ?
C20 C18 C21 109.1(3) . . ?
C19 C18 C21 107.8(3) . . ?
C20 C18 P2 117.7(2) . . ?
C19 C18 P2 105.6(2) . . ?
C21 C18 P2 106.9(2) . . ?
C18 C19 H19A 109.5 . . ?
C18 C19 H19B 109.5 . . ?
H19A C19 H19B 109.5 . . ?
C18 C19 H19C 109.5 . . ?
H19A C19 H19C 109.5 . . ?
H19B C19 H19C 109.5 . . ?
C18 C20 H20A 109.5 . . ?
C18 C20 H20B 109.5 . . ?
H20A C20 H20B 109.5 . . ?
C18 C20 H20C 109.5 . . ?
H20A C20 H20C 109.5 . . ?
H20B C20 H20C 109.5 . . ?
C18 C21 H21A 109.5 . . ?
C18 C21 H21B 109.5 . . ?
H21A C21 H21B 109.5 . . ?
C18 C21 H21C 109.5 . . ?
H21A C21 H21C 109.5 . . ?
H21B C21 H21C 109.5 . . ?
C23 C22 S1 110.1(2) . . ?
C23 C22 H22A 109.6 . . ?
S1 C22 H22A 109.6 . . ?
C23 C22 H22B 109.6 . . ?
S1 C22 H22B 109.6 . . ?
H22A C22 H22B 108.2 . . ?
C24 C23 C25 117.8(3) . 2_566 ?
C24 C23 C22 120.2(3) . . ?
C25 C23 C22 121.9(3) 2_566 . ?
C25 C24 C23 121.2(3) . . ?
C25 C24 H24 119.4 . . ?
C23 C24 H24 119.4 . . ?
C24 C25 C23 121.0(3) . 2_566 ?
C24 C25 H25 119.5 . . ?
C23 C25 H25 119.5 2_566 . ?
C33 C26 C27 113.6(3) . . ?
C33 C26 P3 112.4(2) . . ?
C27 C26 P3 106.6(2) . . ?
C33 C26 H26 108 . . ?
C27 C26 H26 108 . . ?
P3 C26 H26 108 . . ?
C28 C27 C32 118.4(3) . . ?
C28 C27 C26 122.3(3) . . ?
C32 C27 C26 119.2(3) . . ?
C27 C28 C29 120.6(3) . . ?
C27 C28 H28 119.7 . . ?
C29 C28 H28 119.7 . . ?
C28 C29 C30 120.3(3) . . ?
C28 C29 H29 119.8 . . ?
C30 C29 H29 119.8 . . ?
C31 C30 C29 119.4(3) . . ?
C31 C30 H30 120.3 . . ?
C29 C30 H30 120.3 . . ?
C30 C31 C32 119.7(4) . . ?
C30 C31 H31 120.1 . . ?
C32 C31 H31 120.1 . . ?
C31 C32 C27 121.5(3) . . ?
C31 C32 H32 119.3 . . ?
C27 C32 H32 119.3 . . ?
C38 C33 C34 117.8(3) . . ?
C38 C33 C26 123.5(3) . . ?
C34 C33 C26 118.7(3) . . ?
C35 C34 C33 121.8(4) . . ?
C35 C34 H34 119.1 . . ?
C33 C34 H34 119.1 . . ?
C34 C35 C36 119.6(3) . . ?
C34 C35 H35 120.2 . . ?
C36 C35 H35 120.2 . . ?
C37 C36 C35 119.6(3) . . ?
C37 C36 H36 120.2 . . ?
C35 C36 H36 120.2 . . ?
C36 C37 C38 120.5(4) . . ?
C36 C37 H37 119.7 . . ?
C38 C37 H37 119.7 . . ?
C37 C38 C33 120.7(3) . . ?
C37 C38 H38 119.6 . . ?
C33 C38 H38 119.6 . . ?
C40 C39 C42 109.0(3) . . ?
C40 C39 C41 107.6(3) . . ?
C42 C39 C41 109.3(3) . . ?
C40 C39 P4 106.2(2) . . ?
C42 C39 P4 118.3(2) . . ?
C41 C39 P4 106.0(2) . . ?
C39 C40 H40A 109.5 . . ?
C39 C40 H40B 109.5 . . ?
H40A C40 H40B 109.5 . . ?
C39 C40 H40C 109.5 . . ?
H40A C40 H40C 109.5 . . ?
H40B C40 H40C 109.5 . . ?
C39 C41 H41A 109.5 . . ?
C39 C41 H41B 109.5 . . ?
H41A C41 H41B 109.5 . . ?
C39 C41 H41C 109.5 . . ?
H41A C41 H41C 109.5 . . ?
H41B C41 H41C 109.5 . . ?
C39 C42 H42A 109.5 . . ?
C39 C42 H42B 109.5 . . ?
H42A C42 H42B 109.5 . . ?
C39 C42 H42C 109.5 . . ?
H42A C42 H42C 109.5 . . ?
H42B C42 H42C 109.5 . . ?
C45 C43 C46 109.6(3) . . ?
C45 C43 C44 107.9(3) . . ?
C46 C43 C44 108.7(3) . . ?
C45 C43 P4 105.7(2) . . ?
C46 C43 P4 115.9(2) . . ?
C44 C43 P4 108.8(2) . . ?
C43 C44 H44A 109.5 . . ?
C43 C44 H44B 109.5 . . ?
H44A C44 H44B 109.5 . . ?
C43 C44 H44C 109.5 . . ?
H44A C44 H44C 109.5 . . ?
H44B C44 H44C 109.5 . . ?
C43 C45 H45A 109.5 . . ?
C43 C45 H45B 109.5 . . ?
H45A C45 H45B 109.5 . . ?
C43 C45 H45C 109.5 . . ?
H45A C45 H45C 109.5 . . ?
H45B C45 H45C 109.5 . . ?
C43 C46 H46A 109.5 . . ?
C43 C46 H46B 109.5 . . ?
H46A C46 H46B 109.5 . . ?
C43 C46 H46C 109.5 . . ?
H46A C46 H46C 109.5 . . ?
H46B C46 H46C 109.5 . . ?
C48 C47 S2 108.3(2) . . ?
C48 C47 H47A 110 . . ?
S2 C47 H47A 110 . . ?
C48 C47 H47B 110 . . ?
S2 C47 H47B 110 . . ?
H47A C47 H47B 108.4 . . ?
C49 C48 C50 118.8(3) . 2_665 ?
C49 C48 C47 120.7(3) . . ?
C50 C48 C47 120.4(3) 2_665 . ?
C50 C49 C48 121.1(3) . . ?
C50 C49 H49 119.5 . . ?
C48 C49 H49 119.5 . . ?
C49 C50 C48 120.1(3) . 2_665 ?
C49 C50 H50 120 . . ?
C48 C50 H50 120 2_665 . ?
C1 P1 S1 100.62(10) . . ?
C1 P1 P2 104.72(10) . . ?
S1 P1 P2 109.21(4) . . ?
C18 P2 C14 111.00(14) . . ?
C18 P2 P1 111.61(10) . . ?
C14 P2 P1 96.44(11) . . ?
C26 P3 S2 100.60(11) . . ?
C26 P3 P4 104.02(10) . . ?
S2 P3 P4 108.77(5) . . ?
C39 P4 C43 111.16(15) . . ?
C39 P4 P3 111.78(11) . . ?
C43 P4 P3 97.62(11) . . ?
C22 S1 P1 98.93(11) . . ?
C47 S2 P3 99.46(12) . . ?
C52 C51 C56 120 . . ?
C52 C51 C57 118.7(5) . . ?
C56 C51 C57 121.3(5) . . ?
C51 C52 C53 120 . . ?
C51 C52 H52 120 . . ?
C53 C52 H52 120 . . ?
C54 C53 C52 120 . . ?
C54 C53 H53 120 . . ?
C52 C53 H53 120 . . ?
C55 C54 C53 120 . . ?
C55 C54 H54 120 . . ?
C53 C54 H54 120 . . ?
C54 C55 C56 120 . . ?
C54 C55 H55 120 . . ?
C56 C55 H55 120 . . ?
C55 C56 C51 120 . . ?
C55 C56 H56 120 . . ?
C51 C56 H56 120 . . ?
C51 C57 H57A 109.4 . . ?
C51 C57 H57B 109.9 . . ?
H57A C57 H57B 109.5 . . ?
C51 C57 H57C 109.1 . . ?
H57A C57 H57C 109.5 . . ?
H57B C57 H57C 109.5 . . ?
C52A C51A C56A 120 . . ?
C52A C51A C57A 121.5(16) . . ?
C56A C51A C57A 118.5(16) . . ?
C53A C52A C51A 120 . . ?
C53A C52A H52A 120 . . ?
C51A C52A H52A 120 . . ?
C52A C53A C54A 120 . . ?
C52A C53A H53A 120 . . ?
C54A C53A H53A 120 . . ?
C55A C54A C53A 120 . . ?
C55A C54A H54A 120 . . ?
C53A C54A H54A 120 . . ?
C56A C55A C54A 120 . . ?
C56A C55A H55A 120 . . ?
C54A C55A H55A 120 . . ?
C55A C56A C51A 120 . . ?
C55A C56A H56A 120 . . ?
C51A C56A H56A 120 . . ?
C51A C57A H57D 107.9 . . ?
C51A C57A H57E 110.8 . . ?
H57D C57A H57E 109.5 . . ?
C51A C57A H57F 109.7 . . ?
H57D C57A H57F 109.5 . . ?
H57E C57A H57F 109.5 . . ?

loop_
_geom_bond_atom_site_label_1
_geom_bond_atom_site_label_2
_geom_bond_distance
_geom_bond_site_symmetry_2
_geom_bond_publ_flag
C1 C2 1.514(4) . ?
C1 C8 1.521(4) . ?
C1 P1 1.888(3) . ?
C1 H1 1 . ?
C2 C3 1.389(5) . ?
C2 C7 1.401(5) . ?
C3 C4 1.385(5) . ?
C3 H3 0.95 . ?
C4 C5 1.385(6) . ?
C4 H4 0.95 . ?
C5 C6 1.391(6) . ?
C5 H5 0.95 . ?
C6 C7 1.385(5) . ?
C6 H6 0.95 . ?
C7 H7 0.95 . ?
C8 C9 1.393(5) . ?
C8 C13 1.400(5) . ?
C9 C10 1.390(5) . ?
C9 H9 0.95 . ?
C10 C11 1.384(5) . ?
C10 H10 0.95 . ?
C11 C12 1.390(6) . ?
C11 H11 0.95 . ?
C12 C13 1.382(5) . ?
C12 H12 0.95 . ?
C13 H13 0.95 . ?
C14 C15 1.534(5) . ?
C14 C17 1.536(5) . ?
C14 C16 1.542(5) . ?
C14 P2 1.901(3) . ?
C15 H15A 0.98 . ?
C15 H15B 0.98 . ?
C15 H15C 0.98 . ?
C16 H16A 0.98 . ?
C16 H16B 0.98 . ?
C16 H16C 0.98 . ?
C17 H17A 0.98 . ?
C17 H17B 0.98 . ?
C17 H17C 0.98 . ?
C18 C20 1.531(5) . ?
C18 C19 1.539(5) . ?
C18 C21 1.541(5) . ?
C18 P2 1.900(3) . ?
C19 H19A 0.98 . ?
C19 H19B 0.98 . ?
C19 H19C 0.98 . ?
C20 H20A 0.98 . ?
C20 H20B 0.98 . ?
C20 H20C 0.98 . ?
C21 H21A 0.98 . ?
C21 H21B 0.98 . ?
C21 H21C 0.98 . ?
C22 C23 1.498(4) . ?
C22 S1 1.834(3) . ?
C22 H22A 0.99 . ?
C22 H22B 0.99 . ?
C23 C24 1.391(4) . ?
C23 C25 1.395(4) 2_566 ?
C24 C25 1.385(4) . ?
C24 H24 0.95 . ?
C25 H25 0.95 . ?
C26 C33 1.513(4) . ?
C26 C27 1.526(4) . ?
C26 P3 1.889(3) . ?
C26 H26 1 . ?
C27 C28 1.387(5) . ?
C27 C32 1.388(5) . ?
C28 C29 1.389(5) . ?
C28 H28 0.95 . ?
C29 C30 1.392(6) . ?
C29 H29 0.95 . ?
C30 C31 1.384(6) . ?
C30 H30 0.95 . ?
C31 C32 1.386(5) . ?
C31 H31 0.95 . ?
C32 H32 0.95 . ?
C33 C38 1.389(5) . ?
C33 C34 1.396(5) . ?
C34 C35 1.382(5) . ?
C34 H34 0.95 . ?
C35 C36 1.385(6) . ?
C35 H35 0.95 . ?
C36 C37 1.384(5) . ?
C36 H36 0.95 . ?
C37 C38 1.388(5) . ?
C37 H37 0.95 . ?
C38 H38 0.95 . ?
C39 C40 1.530(5) . ?
C39 C42 1.536(5) . ?
C39 C41 1.541(5) . ?
C39 P4 1.896(3) . ?
C40 H40A 0.98 . ?
C40 H40B 0.98 . ?
C40 H40C 0.98 . ?
C41 H41A 0.98 . ?
C41 H41B 0.98 . ?
C41 H41C 0.98 . ?
C42 H42A 0.98 . ?
C42 H42B 0.98 . ?
C42 H42C 0.98 . ?
C43 C45 1.524(5) . ?
C43 C46 1.532(5) . ?
C43 C44 1.545(5) . ?
C43 P4 1.896(3) . ?
C44 H44A 0.98 . ?
C44 H44B 0.98 . ?
C44 H44C 0.98 . ?
C45 H45A 0.98 . ?
C45 H45B 0.98 . ?
C45 H45C 0.98 . ?
C46 H46A 0.98 . ?
C46 H46B 0.98 . ?
C46 H46C 0.98 . ?
C47 C48 1.509(5) . ?
C47 S2 1.828(3) . ?
C47 H47A 0.99 . ?
C47 H47B 0.99 . ?
C48 C49 1.385(5) . ?
C48 C50 1.392(5) 2_665 ?
C49 C50 1.383(5) . ?
C49 H49 0.95 . ?
C50 H50 0.95 . ?
P1 S1 2.1132(11) . ?
P1 P2 2.1951(11) . ?
P3 S2 2.1141(11) . ?
P3 P4 2.1926(11) . ?
C51 C52 1.39 . ?
C51 C56 1.39 . ?
C51 C57 1.518(9) . ?
C52 C53 1.39 . ?
C52 H52 0.95 . ?
C53 C54 1.39 . ?
C53 H53 0.95 . ?
C54 C55 1.39 . ?
C54 H54 0.95 . ?
C55 C56 1.39 . ?
C55 H55 0.95 . ?
C56 H56 0.95 . ?
C57 H57A 0.96 . ?
C57 H57B 0.96 . ?
C57 H57C 0.96 . ?
C51A C52A 1.39 . ?
C51A C56A 1.39 . ?
C51A C57A 1.50(3) . ?
C52A C53A 1.39 . ?
C52A H52A 0.95 . ?
C53A C54A 1.39 . ?
C53A H53A 0.95 . ?
C54A C55A 1.39 . ?
C54A H54A 0.95 . ?
C55A C56A 1.39 . ?
C55A H55A 0.95 . ?
C56A H56A 0.95 . ?
C57A H57D 0.96 . ?
C57A H57E 0.96 . ?
C57A H57F 0.96 . ?

loop_
_geom_torsion_atom_site_label_1
_geom_torsion_atom_site_label_2
_geom_torsion_atom_site_label_3
_geom_torsion_atom_site_label_4
_geom_torsion
_geom_torsion_site_symmetry_1
_geom_torsion_site_symmetry_2
_geom_torsion_site_symmetry_3
_geom_torsion_site_symmetry_4
_geom_torsion_publ_flag
C8 C1 C2 C3 -123.0(3) . . . . ?
P1 C1 C2 C3 113.6(3) . . . . ?
C8 C1 C2 C7 61.3(4) . . . . ?
P1 C1 C2 C7 -62.1(3) . . . . ?
C7 C2 C3 C4 1.1(5) . . . . ?
C1 C2 C3 C4 -174.8(3) . . . . ?
C2 C3 C4 C5 0.5(5) . . . . ?
C3 C4 C5 C6 -1.9(6) . . . . ?
C4 C5 C6 C7 1.7(5) . . . . ?
C5 C6 C7 C2 -0.1(5) . . . . ?
C3 C2 C7 C6 -1.3(5) . . . . ?
C1 C2 C7 C6 174.5(3) . . . . ?
C2 C1 C8 C9 -80.3(4) . . . . ?
P1 C1 C8 C9 39.4(4) . . . . ?
C2 C1 C8 C13 99.7(3) . . . . ?
P1 C1 C8 C13 -140.6(3) . . . . ?
C13 C8 C9 C10 -1.2(5) . . . . ?
C1 C8 C9 C10 178.8(3) . . . . ?
C8 C9 C10 C11 0.6(5) . . . . ?
C9 C10 C11 C12 0.1(5) . . . . ?
C10 C11 C12 C13 -0.1(6) . . . . ?
C11 C12 C13 C8 -0.6(6) . . . . ?
C9 C8 C13 C12 1.2(5) . . . . ?
C1 C8 C13 C12 -178.8(3) . . . . ?
S1 C22 C23 C24 130.7(3) . . . . ?
S1 C22 C23 C25 -51.4(4) . . . 2_566 ?
C25 C23 C24 C25 -0.1(6) 2_566 . . . ?
C22 C23 C24 C25 177.8(3) . . . . ?
C23 C24 C25 C23 0.1(6) . . . 2_566 ?
C33 C26 C27 C28 56.3(4) . . . . ?
P3 C26 C27 C28 -68.0(3) . . . . ?
C33 C26 C27 C32 -126.3(3) . . . . ?
P3 C26 C27 C32 109.4(3) . . . . ?
C32 C27 C28 C29 -0.8(5) . . . . ?
C26 C27 C28 C29 176.6(3) . . . . ?
C27 C28 C29 C30 1.2(5) . . . . ?
C28 C29 C30 C31 -0.2(5) . . . . ?
C29 C30 C31 C32 -1.1(5) . . . . ?
C30 C31 C32 C27 1.5(5) . . . . ?
C28 C27 C32 C31 -0.5(5) . . . . ?
C26 C27 C32 C31 -178.0(3) . . . . ?
C27 C26 C33 C38 -83.0(4) . . . . ?
P3 C26 C33 C38 38.1(4) . . . . ?
C27 C26 C33 C34 96.7(4) . . . . ?
P3 C26 C33 C34 -142.2(3) . . . . ?
C38 C33 C34 C35 0.3(5) . . . . ?
C26 C33 C34 C35 -179.4(3) . . . . ?
C33 C34 C35 C36 -0.1(6) . . . . ?
C34 C35 C36 C37 -0.4(5) . . . . ?
C35 C36 C37 C38 0.7(5) . . . . ?
C36 C37 C38 C33 -0.4(5) . . . . ?
C34 C33 C38 C37 -0.1(5) . . . . ?
C26 C33 C38 C37 179.7(3) . . . . ?
S2 C47 C48 C49 91.2(3) . . . . ?
S2 C47 C48 C50 -87.7(3) . . . 2_665 ?
C50 C48 C49 C50 -1.1(6) 2_665 . . . ?
C47 C48 C49 C50 -180.0(3) . . . . ?
C48 C49 C50 C48 1.1(6) . . . 2_665 ?
C2 C1 P1 S1 -63.8(2) . . . . ?
C8 C1 P1 S1 171.1(2) . . . . ?
C2 C1 P1 P2 -177.10(18) . . . . ?
C8 C1 P1 P2 57.8(2) . . . . ?
C33 C26 P3 S2 168.3(2) . . . . ?
C27 C26 P3 S2 -66.6(2) . . . . ?
C33 C26 P3 P4 55.7(2) . . . . ?
C27 C26 P3 P4 -179.15(19) . . . . ?
C40 C39 P4 C43 -158.3(2) . . . . ?
C42 C39 P4 C43 -35.5(3) . . . . ?
C41 C39 P4 C43 87.5(3) . . . . ?
C40 C39 P4 P3 -50.4(2) . . . . ?
C42 C39 P4 P3 72.4(3) . . . . ?
C41 C39 P4 P3 -164.6(2) . . . . ?
C45 C43 P4 C39 -169.0(2) . . . . ?
C46 C43 P4 C39 69.4(3) . . . . ?
C44 C43 P4 C39 -53.4(3) . . . . ?
C45 C43 P4 P3 74.0(2) . . . . ?
C46 C43 P4 P3 -47.6(3) . . . . ?
C44 C43 P4 P3 -170.4(2) . . . . ?
C23 C22 S1 P1 170.2(2) . . . . ?
C48 C47 S2 P3 -176.4(2) . . . . ?
C56 C51 C52 C53 0 . . . . ?
C57 C51 C52 C53 180.0(4) . . . . ?
C51 C52 C53 C54 0 . . . . ?
C52 C53 C54 C55 0 . . . . ?
C53 C54 C55 C56 0 . . . . ?
C54 C55 C56 C51 0 . . . . ?
C52 C51 C56 C55 0 . . . . ?
C57 C51 C56 C55 -180.0(4) . . . . ?
C56A C51A C52A C53A 0 . . . . ?
C57A C51A C52A C53A -178(2) . . . . ?
C51A C52A C53A C54A 0 . . . . ?
C52A C53A C54A C55A 0 . . . . ?
C53A C54A C55A C56A 0 . . . . ?
C54A C55A C56A C51A 0 . . . . ?
C52A C51A C56A C55A 0 . . . . ?
C57A C51A C56A C55A 178(2) . . . . ?
